data_7007163
loop_
_publ_author_name
'Deplano, Paola'
'Faulmann, Christophe'
'Mercuri, Maria Laura'
'Pilia, Luca'
'Salidu, Marco'
'Serpe, Angela'

_publ_section_title
;
 Synthesis, crystal structure and properties of the semiconducting
 salts (TTF)2[Ni(dtcr)2] and (ET)2[Ni(dtcr)2] based on [Ni(dtcr)2]
 dianions (dtcr = dithiocroconate).
;
_journal_issue 20
_journal_name_full 'Dalton transactions (Cambridge, England : 2003)'
_journal_page_first 2456
_journal_page_last 2462
_journal_paper_doi 10.1039/b600820h
_journal_year 2006
_chemical_formula_moiety '2(C10 H8 S8), C10 Ni O6 S4'
_chemical_formula_sum 'C30 H16 Ni O6 S20'
_chemical_formula_weight 1172.34
_chemical_name_systematic
;
?
;
_space_group_IT_number 14
_symmetry_cell_setting monoclinic
_symmetry_space_group_name_Hall '-P 2ybc'
_symmetry_space_group_name_H-M 'P 1 21/c 1'
_atom_sites_solution_hydrogens difmap
_atom_sites_solution_primary direct
_atom_sites_solution_secondary difmap
_audit_creation_method SHELXL-97
_cell_angle_alpha 90.00
_cell_angle_beta 99.039(6)
_cell_angle_gamma 90.00
_cell_formula_units_Z 2
_cell_length_a 9.3700(7)
_cell_length_b 7.4410(6)
_cell_length_c 28.278(2)
_cell_measurement_reflns_used 1268
_cell_measurement_temperature 180(2)
_cell_measurement_theta_max 30.7
_cell_measurement_theta_min 3.5
_cell_volume 1947.1(3)
_computing_cell_refinement
;
CrysAlis RED, Oxford Diffraction Ltd.,
Version 1.170.32 (release 06.06.2003 CrysAlis170 VC++)
(compiled Jun 6 2003,13:53:32)
;
_computing_data_collection
;
CrysAlis CCD, Oxford Diffraction Ltd.,
Version 1.170.32 (release 06.06.2003 CrysAlis170 VC++)
(compiled Jun 6 2003,13:53:32)
;
_computing_data_reduction
;
CrysAlis RED, Oxford Diffraction Ltd.,
Version 1.170.32 (release 06.06.2003 CrysAlis170 VC++)
(compiled Jun 6 2003,13:53:32)
;
_computing_molecular_graphics 'Cameron (Watkin et al., 1996); Ortep3 (Farrugia, 1997); Mercury (CCDC, 2005)'
_computing_publication_material 'WinGX publication routines (Farrugia, 1999)'
_computing_structure_refinement 'SHELXL-97 (Sheldrick, 1997)'
_computing_structure_solution 'Sir97 (Altomare, 1999)'
_diffrn_ambient_temperature 180(2)
_diffrn_measured_fraction_theta_full 0.943
_diffrn_measured_fraction_theta_max 0.943
_diffrn_measurement_device_type 'XCalibur Oxford Diffraction'
_diffrn_measurement_method '\f scan '
_diffrn_radiation_monochromator graphite
_diffrn_radiation_source 'fine-focus sealed tube'
_diffrn_radiation_type MoK\a
_diffrn_radiation_wavelength 0.71069
_diffrn_reflns_av_R_equivalents 0.0540
_diffrn_reflns_av_sigmaI/netI 0.0671
_diffrn_reflns_limit_h_max 13
_diffrn_reflns_limit_h_min -13
_diffrn_reflns_limit_k_max 9
_diffrn_reflns_limit_k_min -11
_diffrn_reflns_limit_l_max 41
_diffrn_reflns_limit_l_min -41
_diffrn_reflns_number 20052
_diffrn_reflns_theta_full 32.14
_diffrn_reflns_theta_max 32.14
_diffrn_reflns_theta_min 3.10
_diffrn_standards_decay_% 0
_exptl_absorpt_coefficient_mu 1.619
_exptl_absorpt_correction_T_max 0.8302
_exptl_absorpt_correction_T_min 0.6053
_exptl_absorpt_correction_type multi-scan
_exptl_absorpt_process_details
;
[c.f. r.h. blessing, acta cryst. (1995), a51, 33-38]
;
_exptl_crystal_colour black
_exptl_crystal_density_diffrn 2.000
_exptl_crystal_density_method 'not measured'
_exptl_crystal_description bar
_exptl_crystal_F_000 1184
_exptl_crystal_size_max 0.625
_exptl_crystal_size_mid 0.125
_exptl_crystal_size_min 0.05
_refine_diff_density_max 0.562
_refine_diff_density_min -0.686
_refine_diff_density_rms 0.119
_refine_ls_extinction_method none
_refine_ls_goodness_of_fit_ref 0.896
_refine_ls_hydrogen_treatment refall
_refine_ls_matrix_type full
_refine_ls_number_parameters 291
_refine_ls_number_reflns 6442
_refine_ls_number_restraints 0
_refine_ls_restrained_S_all 0.896
_refine_ls_R_factor_all 0.0599
_refine_ls_R_factor_gt 0.0340
_refine_ls_shift/su_max 0.001
_refine_ls_shift/su_mean 0.000
_refine_ls_structure_factor_coef Fsqd
_refine_ls_weighting_details 'calc w=1/[\s^2^(Fo^2^)+(0.0233P)^2^] where P=(Fo^2^+2Fc^2^)/3'
_refine_ls_weighting_scheme calc
_refine_ls_wR_factor_gt 0.0604
_refine_ls_wR_factor_ref 0.0654
_reflns_number_gt 4443
_reflns_number_total 6442
_reflns_threshold_expression >2sigma(I)
_cod_data_source_file b600820h.txt
_cod_data_source_block (ET)2[Ni(dtcroc)2]
_cod_original_sg_symbol_H-M 'P 21/c'
_cod_database_code 7007163

loop_
_symmetry_equiv_pos_as_xyz
'x, y, z'
'-x, y+1/2, -z+1/2'
'-x, -y, -z'
'x, -y-1/2, z-1/2'

loop_
_atom_site_label
_atom_site_type_symbol
_atom_site_fract_x
_atom_site_fract_y
_atom_site_fract_z
_atom_site_U_iso_or_equiv
_atom_site_adp_type
_atom_site_occupancy
_atom_site_symmetry_multiplicity
_atom_site_calc_flag
_atom_site_refinement_flags
_atom_site_disorder_assembly
_atom_site_disorder_group
Ni1 Ni 0.5000 0.5000 0.5000 0.01381(8) Uani 1 2 d S . .
S1 S 0.30646(5) 0.63564(7) 0.463924(17) 0.01758(11) Uani 1 1 d . . .
S2 S 0.58404(5) 0.44917(7) 0.433776(17) 0.01654(11) Uani 1 1 d . . .
C1 C 0.3313(2) 0.6231(3) 0.40621(6) 0.0138(4) Uani 1 1 d . . .
C2 C 0.4537(2) 0.5415(3) 0.39255(6) 0.0136(4) Uani 1 1 d . . .
C3 C 0.2360(2) 0.6939(3) 0.36437(7) 0.0157(4) Uani 1 1 d . . .
C5 C 0.3128(2) 0.6543(3) 0.32239(7) 0.0166(4) Uani 1 1 d . . .
C4 C 0.4481(2) 0.5506(3) 0.34100(7) 0.0152(4) Uani 1 1 d . . .
O1 O 0.11942(15) 0.7676(2) 0.36240(5) 0.0248(3) Uani 1 1 d . . .
O2 O 0.27117(16) 0.6981(2) 0.28083(5) 0.0277(4) Uani 1 1 d . . .
O3 O 0.53388(14) 0.49195(19) 0.31609(5) 0.0199(3) Uani 1 1 d . . .
S11 S 0.18729(5) 0.13993(7) 0.673312(17) 0.01841(11) Uani 1 1 d . . .
S12 S 0.50338(5) -0.03139(7) 0.638144(18) 0.01942(12) Uani 1 1 d . . .
S13 S 0.09723(5) 0.20112(7) 0.568995(17) 0.01625(11) Uani 1 1 d . . .
S14 S 0.35689(5) 0.04407(7) 0.541266(17) 0.01800(11) Uani 1 1 d . . .
S15 S -0.01925(5) 0.29431(7) 0.456793(17) 0.01681(11) Uani 1 1 d . . .
S16 S 0.24384(5) 0.14012(7) 0.431449(17) 0.01815(11) Uani 1 1 d . . .
S17 S -0.14977(5) 0.39219(7) 0.359430(18) 0.01835(11) Uani 1 1 d . . .
S18 S 0.17537(5) 0.22366(7) 0.328031(18) 0.01934(12) Uani 1 1 d . . .
C11 C 0.3621(2) 0.1043(3) 0.70930(7) 0.0181(4) Uani 1 1 d . . .
C12 C 0.4420(2) -0.0592(3) 0.69499(7) 0.0190(4) Uani 1 1 d . . .
C13 C 0.2269(2) 0.1209(3) 0.61538(6) 0.0141(4) Uani 1 1 d . . .
C14 C 0.3494(2) 0.0505(3) 0.60213(7) 0.0149(4) Uani 1 1 d . . .
C15 C 0.1937(2) 0.1487(3) 0.52371(7) 0.0145(4) Uani 1 1 d . . .
C16 C 0.1438(2) 0.1889(3) 0.47572(7) 0.0144(4) Uani 1 1 d . . .
C17 C -0.0021(2) 0.2992(3) 0.39623(6) 0.0147(4) Uani 1 1 d . . .
C18 C 0.1228(2) 0.2306(3) 0.38455(6) 0.0146(4) Uani 1 1 d . . .
C19 C -0.0775(2) 0.4216(3) 0.30420(7) 0.0169(4) Uani 1 1 d . . .
C20 C 0.0038(2) 0.2599(3) 0.28987(7) 0.0182(4) Uani 1 1 d . . .
H122 H 0.384(2) -0.168(3) 0.6930(7) 0.024(6) Uiso 1 1 d . . .
H112 H 0.420(2) 0.211(3) 0.7098(7) 0.017(5) Uiso 1 1 d . . .
H111 H 0.341(2) 0.084(2) 0.7406(7) 0.015(5) Uiso 1 1 d . . .
H192 H -0.021(2) 0.528(3) 0.3069(7) 0.022(6) Uiso 1 1 d . . .
H201 H -0.047(2) 0.155(3) 0.2898(7) 0.023(6) Uiso 1 1 d . . .
H202 H 0.033(2) 0.273(3) 0.2607(8) 0.021(6) Uiso 1 1 d . . .
H191 H -0.168(2) 0.449(3) 0.2812(8) 0.034(7) Uiso 1 1 d . . .
H121 H 0.534(2) -0.075(3) 0.7161(8) 0.030(6) Uiso 1 1 d . . .

loop_
_atom_site_aniso_label
_atom_site_aniso_U_11
_atom_site_aniso_U_22
_atom_site_aniso_U_33
_atom_site_aniso_U_23
_atom_site_aniso_U_13
_atom_site_aniso_U_12
Ni1 0.01460(17) 0.01812(19) 0.00865(17) 0.00068(14) 0.00163(13) 0.00156(15)
S1 0.0170(2) 0.0255(3) 0.0106(2) 0.0003(2) 0.00314(19) 0.0052(2)
S2 0.0164(2) 0.0241(3) 0.0093(2) 0.00155(19) 0.00236(19) 0.0060(2)
C1 0.0155(9) 0.0162(10) 0.0100(9) -0.0009(7) 0.0022(7) -0.0017(8)
C2 0.0151(9) 0.0161(10) 0.0091(9) 0.0019(7) 0.0007(7) -0.0017(8)
C3 0.0158(10) 0.0182(11) 0.0128(9) -0.0018(8) 0.0011(8) -0.0026(8)
C5 0.0185(10) 0.0180(11) 0.0122(9) -0.0005(8) -0.0015(8) -0.0002(8)
C4 0.0190(10) 0.0135(10) 0.0127(9) 0.0016(7) 0.0009(8) -0.0018(8)
O1 0.0177(8) 0.0344(9) 0.0215(8) 0.0007(7) 0.0009(6) 0.0071(7)
O2 0.0308(9) 0.0398(10) 0.0112(7) 0.0029(7) -0.0007(6) 0.0130(7)
O3 0.0215(7) 0.0260(8) 0.0130(7) 0.0002(6) 0.0051(6) 0.0044(7)
S11 0.0204(3) 0.0246(3) 0.0108(2) 0.0022(2) 0.0043(2) 0.0064(2)
S12 0.0168(2) 0.0275(3) 0.0132(2) 0.0006(2) -0.00006(19) 0.0084(2)
S13 0.0159(2) 0.0224(3) 0.0105(2) 0.00148(19) 0.00231(19) 0.0052(2)
S14 0.0166(2) 0.0269(3) 0.0105(2) 0.0000(2) 0.00238(19) 0.0067(2)
S15 0.0152(2) 0.0245(3) 0.0108(2) 0.0011(2) 0.00241(19) 0.0046(2)
S16 0.0165(2) 0.0274(3) 0.0107(2) 0.0018(2) 0.00268(19) 0.0075(2)
S17 0.0166(2) 0.0249(3) 0.0131(2) 0.0022(2) 0.00070(19) 0.0063(2)
S18 0.0181(2) 0.0295(3) 0.0110(2) 0.0019(2) 0.00381(19) 0.0053(2)
C11 0.0239(11) 0.0194(11) 0.0111(10) 0.0006(8) 0.0027(8) 0.0003(9)
C12 0.0216(11) 0.0216(12) 0.0134(10) 0.0036(8) 0.0016(9) 0.0040(9)
C13 0.0165(9) 0.0162(10) 0.0090(9) 0.0018(7) 0.0000(7) 0.0010(8)
C14 0.0179(10) 0.0164(10) 0.0099(9) 0.0013(7) 0.0009(8) -0.0008(8)
C15 0.0146(9) 0.0147(10) 0.0144(9) 0.0002(8) 0.0029(8) 0.0019(8)
C16 0.0139(9) 0.0188(11) 0.0109(9) -0.0002(7) 0.0026(7) 0.0011(8)
C17 0.0178(10) 0.0166(10) 0.0092(9) 0.0013(7) 0.0007(7) -0.0012(8)
C18 0.0158(9) 0.0173(10) 0.0109(9) 0.0009(7) 0.0026(8) 0.0007(8)
C19 0.0195(10) 0.0196(11) 0.0108(10) 0.0010(8) 0.0001(8) 0.0006(9)
C20 0.0206(10) 0.0232(12) 0.0105(10) -0.0023(8) 0.0017(8) -0.0004(9)

loop_
_atom_type_symbol
_atom_type_description
_atom_type_scat_dispersion_real
_atom_type_scat_dispersion_imag
_atom_type_scat_source
C C 0.0033 0.0016 'International Tables Vol C Tables 4.2.6.8 and 6.1.1.4'
H H 0.0000 0.0000 'International Tables Vol C Tables 4.2.6.8 and 6.1.1.4'
O O 0.0106 0.0060 'International Tables Vol C Tables 4.2.6.8 and 6.1.1.4'
S S 0.1246 0.1234 'International Tables Vol C Tables 4.2.6.8 and 6.1.1.4'
Ni Ni 0.3393 1.1124 'International Tables Vol C Tables 4.2.6.8 and 6.1.1.4'

loop_
_geom_angle_atom_site_label_1
_geom_angle_atom_site_label_2
_geom_angle_atom_site_label_3
_geom_angle
_geom_angle_site_symmetry_1
_geom_angle_site_symmetry_3
_geom_angle_publ_flag
S2 Ni1 S2 180.0 . 3_666 ?
S2 Ni1 S1 86.299(19) . 3_666 ?
S2 Ni1 S1 93.701(18) 3_666 3_666 ?
S2 Ni1 S1 93.701(18) . . ?
S2 Ni1 S1 86.299(18) 3_666 . ?
S1 Ni1 S1 180.00(2) 3_666 . ?
C1 S1 Ni1 101.28(7) . . ?
C2 S2 Ni1 101.69(6) . . ?
C2 C1 C3 110.74(16) . . ?
C2 C1 S1 122.21(15) . . ?
C3 C1 S1 127.04(14) . . ?
C1 C2 C4 110.69(16) . . ?
C1 C2 S2 121.12(14) . . ?
C4 C2 S2 128.19(14) . . ?
O1 C3 C1 128.99(18) . . ?
O1 C3 C5 125.96(18) . . ?
C1 C3 C5 105.04(16) . . ?
O2 C5 C4 126.57(18) . . ?
O2 C5 C3 125.74(18) . . ?
C4 C5 C3 107.68(16) . . ?
O3 C4 C2 129.39(18) . . ?
O3 C4 C5 124.88(18) . . ?
C2 C4 C5 105.71(16) . . ?
C13 S11 C11 102.09(9) . . ?
C14 S12 C12 102.19(10) . . ?
C15 S13 C13 95.52(9) . . ?
C15 S14 C14 95.84(9) . . ?
C16 S15 C17 95.77(9) . . ?
C16 S16 C18 96.24(9) . . ?
C17 S17 C19 101.20(9) . . ?
C18 S18 C20 100.91(9) . . ?
C12 C11 S11 114.15(15) . . ?
C12 C11 H112 111.7(12) . . ?
S11 C11 H112 110.2(12) . . ?
C12 C11 H111 107.7(11) . . ?
S11 C11 H111 104.1(12) . . ?
H112 C11 H111 108.6(16) . . ?
C11 C12 S12 112.69(14) . . ?
C11 C12 H122 112.9(12) . . ?
S12 C12 H122 107.4(13) . . ?
C11 C12 H121 110.8(13) . . ?
S12 C12 H121 100.8(13) . . ?
H122 C12 H121 111.7(17) . . ?
C14 C13 S11 126.98(15) . . ?
C14 C13 S13 116.11(14) . . ?
S11 C13 S13 116.91(11) . . ?
C13 C14 S14 116.70(14) . . ?
C13 C14 S12 128.93(15) . . ?
S14 C14 S12 114.36(11) . . ?
C16 C15 S14 121.69(14) . . ?
C16 C15 S13 122.55(15) . . ?
S14 C15 S13 115.76(11) . . ?
C15 C16 S16 121.67(15) . . ?
C15 C16 S15 122.96(14) . . ?
S16 C16 S15 115.35(11) . . ?
C18 C17 S17 129.51(15) . . ?
C18 C17 S15 116.38(15) . . ?
S17 C17 S15 114.12(11) . . ?
C17 C18 S16 116.21(14) . . ?
C17 C18 S18 127.51(15) . . ?
S16 C18 S18 116.27(10) . . ?
C20 C19 S17 114.02(15) . . ?
C20 C19 H192 112.8(12) . . ?
S17 C19 H192 108.1(12) . . ?
C20 C19 H191 113.5(13) . . ?
S17 C19 H191 100.9(13) . . ?
H192 C19 H191 106.6(17) . . ?
C19 C20 S18 113.35(15) . . ?
C19 C20 H201 113.3(13) . . ?
S18 C20 H201 106.8(13) . . ?
C19 C20 H202 112.9(13) . . ?
S18 C20 H202 100.8(13) . . ?
H201 C20 H202 108.8(18) . . ?

loop_
_geom_bond_atom_site_label_1
_geom_bond_atom_site_label_2
_geom_bond_distance
_geom_bond_site_symmetry_2
_geom_bond_publ_flag
Ni1 S2 2.1756(5) . ?
Ni1 S2 2.1756(5) 3_666 ?
Ni1 S1 2.1833(5) 3_666 ?
Ni1 S1 2.1833(5) . ?
S1 C1 1.6869(19) . ?
S2 C2 1.6954(19) . ?
C1 C2 1.405(3) . ?
C1 C3 1.464(3) . ?
C2 C4 1.452(3) . ?
C3 O1 1.216(2) . ?
C3 C5 1.511(3) . ?
C5 O2 1.223(2) . ?
C5 C4 1.507(3) . ?
C4 O3 1.229(2) . ?
S11 C13 1.7413(19) . ?
S11 C11 1.807(2) . ?
S12 C14 1.740(2) . ?
S12 C12 1.802(2) . ?
S13 C15 1.7246(19) . ?
S13 C13 1.7472(19) . ?
S14 C15 1.7178(19) . ?
S14 C14 1.7340(19) . ?
S15 C16 1.7257(19) . ?
S15 C17 1.7452(19) . ?
S16 C16 1.7167(19) . ?
S16 C18 1.7394(19) . ?
S17 C17 1.7387(19) . ?
S17 C19 1.810(2) . ?
S18 C18 1.7457(19) . ?
S18 C20 1.810(2) . ?
C11 C12 1.517(3) . ?
C11 H112 0.96(2) . ?
C11 H111 0.951(19) . ?
C12 H122 0.97(2) . ?
C12 H121 0.97(2) . ?
C13 C14 1.367(3) . ?
C15 C16 1.397(3) . ?
C17 C18 1.365(3) . ?
C19 C20 1.513(3) . ?
C19 H192 0.94(2) . ?
C19 H191 1.00(2) . ?
C20 H201 0.92(2) . ?
C20 H202 0.92(2) . ?
